data_2240772
loop_
_publ_author_name
'Zhang, Xin'
'Li, Yan-Tuan'
'Wu, Zhi-Yong'

_publ_section_title
;
 Crystal structure of
 aqua{\m-<i>N</i>-[3-(dimethylamino)propyl]-<i>N</i>'-2-(oxidophenyl)oxamidato}(1,10-phenanthroline-5,6-dione)dicopper(II)
 perchlorate hemihydrate
;
_journal_coeditor_code XU5850
_journal_issue 6
_journal_name_full 'Acta Crystallographica Section E'
_journal_page_first 667
_journal_page_last 670
_journal_paper_doi 10.1107/S2056989015009391
_journal_volume 71
_journal_year 2015
_chemical_formula_iupac '[Cu2 (C13 H16 N3 O3) (C12 H6 N2 O2) (H2 O1)] Cl O4, 0.5H2 O'
_chemical_formula_moiety 'Cu2 C25 H24 N5 O6 +, Cl O4 -, 0.5(H2 O)'
_chemical_formula_sum 'C25 H25 Cl Cu2 N5 O10.5'
_chemical_formula_weight 726.033
_chemical_name_systematic
'Aqua{\m-<i>N</i>-[3-(dimethylamino)propyl]-<i>N</i>'-2-(oxidophenyl)oxamidato}(1,10-phenanthroline-5,6-dione)dicopper(II) perchlorate hemihydrate'
_space_group_crystal_system monoclinic
_space_group_IT_number 14
_space_group_name_Hall '-P 2ybc'
_space_group_name_H-M_alt 'P 1 21/c 1'
_symmetry_space_group_name_Hall '-P 2ybc'
_symmetry_space_group_name_H-M 'P 1 21/c 1'
_atom_sites_solution_hydrogens geom
_atom_sites_solution_primary direct
_atom_sites_solution_secondary difmap
_audit_creation_method SHELXL-97
_cell_angle_alpha 90.00
_cell_angle_beta 98.1540(10)
_cell_angle_gamma 90.00
_cell_formula_units_Z 4
_cell_length_a 11.7430(6)
_cell_length_b 17.3066(9)
_cell_length_c 14.1086(8)
_cell_measurement_reflns_used 9065
_cell_measurement_temperature 296(2)
_cell_measurement_theta_max 27.406
_cell_measurement_theta_min 3.146
_cell_volume 2838.3(3)
_computing_cell_refinement
;
SAINT (Bruker, 2002)
;
_computing_data_collection
;
SMART (Bruker, 2002)
;
_computing_data_reduction
;
SAINT (Bruker, 2002)
;
_computing_molecular_graphics
;
XP in SHELXTL (Sheldrick, 2008)
;
_computing_publication_material
;
WinGX (Farrugia, 2012)
;
_computing_structure_refinement
;
SHELXL97 (Sheldrick, 2008)
;
_computing_structure_solution
;
SHELXS97 (Sheldrick, 2008)
;
_diffrn_ambient_temperature 296(2)
_diffrn_measured_fraction_theta_full 0.989
_diffrn_measured_fraction_theta_max 0.989
_diffrn_measurement_device_type 'Bruker APEX area-detector'
_diffrn_measurement_method '\f and \w scans'
_diffrn_radiation_monochromator graphite
_diffrn_radiation_type MoK\a
_diffrn_radiation_wavelength 0.71073
_diffrn_reflns_av_R_equivalents 0.0538
_diffrn_reflns_limit_h_max 15
_diffrn_reflns_limit_h_min -14
_diffrn_reflns_limit_k_max 22
_diffrn_reflns_limit_k_min -22
_diffrn_reflns_limit_l_max 18
_diffrn_reflns_limit_l_min -15
_diffrn_reflns_number 21066
_diffrn_reflns_theta_full 27.48
_diffrn_reflns_theta_max 27.48
_diffrn_reflns_theta_min 3.16
_exptl_absorpt_coefficient_mu 1.660
_exptl_absorpt_correction_T_max 0.9070
_exptl_absorpt_correction_T_min 0.6358
_exptl_absorpt_correction_type multi-scan
_exptl_absorpt_process_details
;
(SADABS; Bruker, 2002)
;
_exptl_crystal_colour 'dark blue'
_exptl_crystal_density_diffrn 1.699
_exptl_crystal_description prism
_exptl_crystal_F_000 1476
_exptl_crystal_size_max 0.30
_exptl_crystal_size_mid 0.12
_exptl_crystal_size_min 0.06
_refine_diff_density_max 0.761
_refine_diff_density_min -0.475
_refine_ls_extinction_method none
_refine_ls_goodness_of_fit_ref 1.048
_refine_ls_hydrogen_treatment constr
_refine_ls_matrix_type full
_refine_ls_number_parameters 478
_refine_ls_number_reflns 6432
_refine_ls_number_restraints 31
_refine_ls_restrained_S_all 1.061
_refine_ls_R_factor_all 0.0793
_refine_ls_R_factor_gt 0.0503
_refine_ls_shift/su_max 0.000
_refine_ls_shift/su_mean 0.000
_refine_ls_structure_factor_coef Fsqd
_refine_ls_weighting_details 'calc w=1/[\s^2^(Fo^2^)+(0.0369P)^2^+7.4021P] where P=(Fo^2^+2Fc^2^)/3'
_refine_ls_weighting_scheme calc
_refine_ls_wR_factor_gt 0.1021
_refine_ls_wR_factor_ref 0.1142
_reflns_number_gt 4831
_reflns_number_total 6432
_reflns_threshold_expression I>2\s(I)
_cod_data_source_file xu5850sup1.cf
_cod_data_source_block I
_cod_original_formula_sum 'C25 H25 Cl Cu2 N5 O10.50'
_cod_database_code 2240772
_cod_database_fobs_code 2240772
_shelx_space_group_comment
;
The symmetry employed for this shelxl refinement is uniquely defined
by the following loop, which should always be used as a source of
symmetry information in preference to the above space-group names.
They are only intended as comments.
;
_shelx_estimated_absorpt_t_min 0.787
_shelx_estimated_absorpt_t_max 0.905
_shelxl_version_number 199.7

loop_
_symmetry_equiv_pos_as_xyz
'x, y, z'
'-x, y+1/2, -z+1/2'
'-x, -y, -z'
'x, -y-1/2, z-1/2'

loop_
_atom_site_type_symbol
_atom_site_label
_atom_site_fract_x
_atom_site_fract_y
_atom_site_fract_z
_atom_site_U_iso_or_equiv
_atom_site_adp_type
_atom_site_calc_flag
_atom_site_refinement_flags
_atom_site_occupancy
_atom_site_symmetry_multiplicity
_atom_site_disorder_assembly
_atom_site_disorder_group
Cu Cu1 0.48982(4) 0.62884(2) 0.02261(3) 0.01855(12) Uani d . 1 1 A .
Cu Cu2 0.15568(4) 0.46352(3) 0.12248(3) 0.01949(12) Uani d . 1 1 . .
O O1 0.5443(2) 0.62076(14) -0.10126(18) 0.0201(5) Uani d . 1 1 . .
O O2 0.2204(2) 0.48428(14) 0.00502(19) 0.0202(5) Uani d . 1 1 . .
O O3 0.2675(2) 0.53779(14) 0.18328(19) 0.0216(6) Uani d . 1 1 . .
O O4 0.2568(2) 0.35877(15) 0.1685(2) 0.0260(6) Uani d . 1 1 . .
H H4A 0.3245 0.3523 0.1580 0.07(2) Uiso d R 1 1 . .
H H4B 0.2148 0.3146 0.1550 0.052(16) Uiso d R 1 1 . .
O O5 -0.3086(2) 0.27160(16) 0.1260(2) 0.0326(7) Uani d . 1 1 . .
O O6 -0.2449(3) 0.30625(18) 0.3165(2) 0.0376(8) Uani d . 1 1 . .
N N1 0.3763(2) 0.55502(16) -0.0332(2) 0.0174(6) Uani d . 1 1 . .
N N2 0.4133(3) 0.61345(17) 0.1376(2) 0.0191(6) Uani d . 1 1 A .
N N3 0.5927(3) 0.71698(18) 0.0732(2) 0.0255(7) Uani d D 1 1 . .
N N4 0.0213(2) 0.40632(17) 0.0548(2) 0.0176(6) Uani d . 1 1 . .
N N5 0.0705(3) 0.45017(19) 0.2338(2) 0.0254(7) Uani d . 1 1 . .
C C1 0.4728(3) 0.5781(2) -0.1637(3) 0.0193(8) Uani d . 1 1 . .
C C2 0.3778(3) 0.54062(19) -0.1310(3) 0.0176(7) Uani d . 1 1 . .
C C3 0.2998(3) 0.4979(2) -0.1929(3) 0.0214(8) Uani d . 1 1 . .
H H3 0.2375 0.4744 -0.1706 0.026 Uiso calc R 1 1 . .
C C4 0.3151(4) 0.4902(2) -0.2881(3) 0.0270(9) Uani d . 1 1 . .
H H4 0.2625 0.4623 -0.3303 0.032 Uiso calc R 1 1 . .
C C5 0.4095(4) 0.5246(2) -0.3199(3) 0.0286(9) Uani d . 1 1 . .
H H5 0.4205 0.5186 -0.3835 0.034 Uiso calc R 1 1 . .
C C6 0.4876(3) 0.5676(2) -0.2587(3) 0.0249(9) Uani d . 1 1 . .
H H6 0.5506 0.5897 -0.2815 0.030 Uiso calc R 1 1 . .
C C7 0.3069(3) 0.52992(19) 0.0233(3) 0.0170(7) Uani d . 1 1 . .
C C8 0.3321(3) 0.56215(19) 0.1238(3) 0.0178(7) Uani d . 1 1 . .
C C9 0.4368(3) 0.6507(2) 0.2314(3) 0.0253(9) Uani d . 1 1 . .
H H9A 0.4864 0.6178 0.2751 0.030 Uiso calc PR 0.561(11) 1 A 1
H H9B 0.3653 0.6579 0.2573 0.030 Uiso calc PR 0.561(11) 1 A 1
H H9C 0.3716 0.6824 0.2419 0.030 Uiso d PR 0.439(11) 1 A 2
H H9D 0.4476 0.6116 0.2811 0.030 Uiso d PR 0.439(11) 1 A 2
C C10A 0.4950(7) 0.7291(5) 0.2231(6) 0.0207(19) Uani d PD 0.561(11) 1 A 1
H H10A 0.4427 0.7629 0.1829 0.025 Uiso calc PR 0.561(11) 1 A 1
H H10B 0.5105 0.7525 0.2861 0.025 Uiso calc PR 0.561(11) 1 A 1
C C11A 0.6069(6) 0.7230(5) 0.1811(4) 0.0213(19) Uani d PD 0.561(11) 1 A 1
H H11A 0.6536 0.7680 0.2007 0.026 Uiso calc PR 0.561(11) 1 A 1
H H11B 0.6485 0.6778 0.2082 0.026 Uiso calc PR 0.561(11) 1 A 1
C C12A 0.5468(14) 0.7891(6) 0.0286(10) 0.046(4) Uani d PD 0.561(11) 1 A 1
H H12A 0.5380 0.7839 -0.0398 0.069 Uiso calc PR 0.561(11) 1 A 1
H H12B 0.5990 0.8306 0.0483 0.069 Uiso calc PR 0.561(11) 1 A 1
H H12C 0.4734 0.7999 0.0482 0.069 Uiso calc PR 0.561(11) 1 A 1
C C13A 0.7114(8) 0.7022(15) 0.0540(12) 0.043(5) Uani d PDU 0.561(11) 1 A 1
H H13A 0.7615 0.7421 0.0830 0.065 Uiso calc PR 0.561(11) 1 A 1
H H13B 0.7128 0.7020 -0.0139 0.065 Uiso calc PR 0.561(11) 1 A 1
H H13C 0.7370 0.6530 0.0803 0.065 Uiso calc PR 0.561(11) 1 A 1
C C10B 0.5434(12) 0.6994(6) 0.2379(7) 0.032(3) Uani d PD 0.439(11) 1 A 2
H H10C 0.6093 0.6651 0.2436 0.038 Uiso calc PR 0.439(11) 1 A 2
H H10D 0.5493 0.7294 0.2965 0.038 Uiso calc PR 0.439(11) 1 A 2
C C11B 0.5519(11) 0.7548(5) 0.1554(8) 0.036(3) Uani d PD 0.439(11) 1 A 2
H H11C 0.4768 0.7773 0.1348 0.043 Uiso calc PR 0.439(11) 1 A 2
H H11D 0.6041 0.7965 0.1778 0.043 Uiso calc PR 0.439(11) 1 A 2
C C12B 0.5760(13) 0.7781(7) -0.0015(9) 0.038(4) Uani d PD 0.439(11) 1 A 2
H H12D 0.6208 0.8228 0.0204 0.057 Uiso calc PR 0.439(11) 1 A 2
H H12E 0.4962 0.7920 -0.0139 0.057 Uiso calc PR 0.439(11) 1 A 2
H H12F 0.6005 0.7591 -0.0593 0.057 Uiso calc PR 0.439(11) 1 A 2
C C13B 0.7162(10) 0.6988(17) 0.0870(15) 0.035(5) Uani d PDU 0.439(11) 1 A 2
H H13D 0.7595 0.7447 0.1058 0.053 Uiso calc PR 0.439(11) 1 A 2
H H13E 0.7375 0.6796 0.0281 0.053 Uiso calc PR 0.439(11) 1 A 2
H H13F 0.7323 0.6603 0.1360 0.053 Uiso calc PR 0.439(11) 1 A 2
C C14 0.0027(3) 0.3843(2) -0.0364(3) 0.0206(8) Uani d . 1 1 . .
H H14 0.0530 0.4014 -0.0773 0.025 Uiso calc R 1 1 . .
C C15 -0.0881(3) 0.3370(2) -0.0734(3) 0.0231(8) Uani d . 1 1 . .
H H15 -0.0984 0.3228 -0.1376 0.028 Uiso calc R 1 1 . .
C C16 -0.1632(3) 0.3114(2) -0.0128(3) 0.0227(8) Uani d . 1 1 . .
H H16 -0.2245 0.2792 -0.0355 0.027 Uiso calc R 1 1 . .
C C17 -0.1456(3) 0.3344(2) 0.0822(3) 0.0183(7) Uani d . 1 1 . .
C C18 -0.2225(3) 0.3083(2) 0.1514(3) 0.0234(8) Uani d . 1 1 . .
C C19 -0.1890(3) 0.3309(2) 0.2573(3) 0.0287(9) Uani d . 1 1 . .
C C20 -0.0860(3) 0.3801(2) 0.2846(3) 0.0251(8) Uani d . 1 1 . .
C C21 -0.0471(4) 0.4002(3) 0.3791(3) 0.0375(11) Uani d . 1 1 . .
H H21 -0.0859 0.3833 0.4283 0.045 Uiso calc R 1 1 . .
C C22 0.0503(4) 0.4458(3) 0.3987(3) 0.0455(13) Uani d . 1 1 . .
H H22 0.0783 0.4595 0.4614 0.055 Uiso calc R 1 1 . .
C C23 0.1057(4) 0.4706(3) 0.3236(3) 0.0387(11) Uani d . 1 1 . .
H H23 0.1695 0.5027 0.3368 0.046 Uiso calc R 1 1 . .
C C24 -0.0232(3) 0.4052(2) 0.2139(3) 0.0210(8) Uani d . 1 1 . .
C C25 -0.0521(3) 0.3817(2) 0.1138(3) 0.0170(7) Uani d . 1 1 . .
Cl Cl1 0.04798(9) 0.17375(5) 0.17883(7) 0.0275(2) Uani d D 1 1 . .
O O8 0.0854(3) 0.1132(2) 0.2436(3) 0.0567(10) Uani d D 1 1 B .
O O9A 0.0082(6) 0.2341(3) 0.2331(4) 0.054(2) Uani d P 0.646(8) 1 B 3
O O10A -0.0380(7) 0.1519(4) 0.1034(4) 0.060(2) Uani d PU 0.646(8) 1 B 3
O O11A 0.1412(6) 0.2040(4) 0.1353(5) 0.073(2) Uani d PDU 0.646(8) 1 B 3
O O9B 0.0505(16) 0.1419(9) 0.0878(5) 0.112(6) Uani d PDU 0.354(8) 1 B 4
O O10B 0.1088(10) 0.2417(4) 0.1984(12) 0.094(6) Uani d PDU 0.354(8) 1 B 4
O O11B -0.0679(5) 0.1910(5) 0.1922(7) 0.037(3) Uani d PD 0.354(8) 1 B 4
O O7A 0.3514(15) 0.5296(11) 0.4141(15) 0.056(7) Uani d P 0.207(10) 1 C 5
H H7A 0.3589 0.5251 0.3546 0.084 Uiso d PR 0.207(10) 1 C 5
H H7B 0.4122 0.5110 0.4473 0.084 Uiso d PR 0.207(10) 1 C 5
O O7B 0.282(2) 0.5932(11) 0.4515(15) 0.146(13) Uani d P 0.293(10) 1 C 6
H H7C 0.2845 0.5848 0.5119 0.219 Uiso d PR 0.293(10) 1 C 6
H H7D 0.2685 0.6416 0.4416 0.219 Uiso d PR 0.293(10) 1 C 6

loop_
_atom_site_aniso_label
_atom_site_aniso_U_11
_atom_site_aniso_U_22
_atom_site_aniso_U_33
_atom_site_aniso_U_12
_atom_site_aniso_U_13
_atom_site_aniso_U_23
Cu1 0.0132(2) 0.0162(2) 0.0274(3) -0.00272(17) 0.00678(18) -0.00401(18)
Cu2 0.0134(2) 0.0205(2) 0.0258(3) -0.00197(18) 0.00698(18) -0.00077(19)
O1 0.0139(12) 0.0220(13) 0.0252(14) -0.0045(10) 0.0057(11) -0.0014(11)
O2 0.0151(12) 0.0197(12) 0.0263(14) -0.0049(10) 0.0053(11) -0.0003(11)
O3 0.0186(13) 0.0209(12) 0.0270(15) -0.0024(11) 0.0091(11) -0.0006(11)
O4 0.0175(14) 0.0236(14) 0.0387(17) 0.0015(11) 0.0103(12) 0.0083(12)
O5 0.0260(16) 0.0291(15) 0.0463(19) -0.0087(13) 0.0173(14) 0.0000(14)
O6 0.0327(17) 0.0443(18) 0.0399(18) -0.0003(14) 0.0185(15) 0.0153(15)
N1 0.0135(14) 0.0147(14) 0.0245(17) 0.0001(12) 0.0041(13) -0.0010(12)
N2 0.0159(15) 0.0180(15) 0.0235(17) 0.0007(12) 0.0028(13) -0.0013(13)
N3 0.0198(17) 0.0250(16) 0.0334(19) -0.0058(14) 0.0091(15) -0.0092(15)
N4 0.0117(14) 0.0198(15) 0.0220(17) 0.0017(12) 0.0046(12) 0.0032(13)
N5 0.0196(16) 0.0308(17) 0.0268(19) 0.0016(14) 0.0061(14) -0.0042(15)
C1 0.0145(17) 0.0147(16) 0.029(2) 0.0046(14) 0.0047(15) 0.0007(15)
C2 0.0123(16) 0.0141(16) 0.026(2) 0.0015(14) 0.0026(15) -0.0002(15)
C3 0.0178(18) 0.0181(17) 0.028(2) -0.0005(15) 0.0038(16) -0.0008(15)
C4 0.024(2) 0.0250(19) 0.031(2) -0.0017(17) 0.0011(17) -0.0070(17)
C5 0.030(2) 0.030(2) 0.028(2) -0.0003(18) 0.0109(18) -0.0026(18)
C6 0.0203(19) 0.0229(18) 0.033(2) 0.0003(16) 0.0096(17) 0.0025(17)
C7 0.0112(16) 0.0127(15) 0.027(2) 0.0016(13) 0.0026(14) 0.0017(14)
C8 0.0140(17) 0.0151(16) 0.025(2) 0.0023(14) 0.0053(15) 0.0000(14)
C9 0.024(2) 0.0260(19) 0.027(2) -0.0045(16) 0.0062(17) -0.0065(16)
C10A 0.020(4) 0.020(4) 0.023(4) -0.002(3) 0.005(3) -0.010(3)
C11A 0.018(4) 0.018(4) 0.030(4) 0.000(3) 0.007(3) -0.009(3)
C12A 0.067(10) 0.018(5) 0.050(7) -0.001(5) 0.001(6) 0.000(5)
C13A 0.021(5) 0.060(8) 0.052(11) -0.024(5) 0.013(5) -0.036(9)
C10B 0.033(7) 0.031(6) 0.031(6) -0.002(5) 0.004(5) -0.006(5)
C11B 0.035(7) 0.014(5) 0.063(8) -0.002(5) 0.019(6) -0.016(5)
C12B 0.019(7) 0.012(5) 0.075(12) 0.002(4) -0.022(7) -0.015(6)
C13B 0.028(6) 0.036(6) 0.039(12) 0.001(5) -0.006(5) -0.017(9)
C14 0.0168(18) 0.0226(18) 0.024(2) 0.0008(15) 0.0068(15) 0.0026(15)
C15 0.023(2) 0.0248(19) 0.022(2) 0.0029(16) 0.0036(16) 0.0012(16)
C16 0.0124(17) 0.0209(18) 0.034(2) 0.0026(15) 0.0019(16) 0.0039(16)
C17 0.0129(17) 0.0174(16) 0.025(2) 0.0002(14) 0.0043(15) 0.0030(15)
C18 0.0176(19) 0.0184(17) 0.037(2) 0.0048(15) 0.0111(17) 0.0071(16)
C19 0.025(2) 0.030(2) 0.034(2) 0.0055(17) 0.0153(18) 0.0113(18)
C20 0.0212(19) 0.029(2) 0.026(2) 0.0060(17) 0.0095(16) 0.0049(17)
C21 0.031(2) 0.059(3) 0.025(2) 0.008(2) 0.0125(19) 0.002(2)
C22 0.032(3) 0.079(4) 0.026(2) -0.001(3) 0.008(2) -0.013(2)
C23 0.027(2) 0.058(3) 0.032(3) -0.004(2) 0.0057(19) -0.013(2)
C24 0.0140(17) 0.0241(18) 0.026(2) 0.0037(15) 0.0046(15) 0.0021(16)
C25 0.0116(16) 0.0181(17) 0.0220(19) 0.0047(14) 0.0049(14) 0.0021(14)
Cl1 0.0283(5) 0.0253(5) 0.0290(5) 0.0042(4) 0.0048(4) 0.0013(4)
O8 0.050(2) 0.053(2) 0.067(3) 0.0233(19) 0.0091(19) 0.026(2)
O9A 0.087(6) 0.042(3) 0.035(3) 0.027(4) 0.018(3) -0.001(3)
O10A 0.075(5) 0.063(4) 0.037(4) -0.009(4) -0.015(3) 0.002(3)
O11A 0.089(5) 0.066(4) 0.076(5) -0.040(4) 0.056(4) -0.018(4)
O9B 0.111(13) 0.175(15) 0.048(8) 0.063(11) 0.006(8) -0.056(9)
O10B 0.049(7) 0.038(6) 0.196(16) -0.019(6) 0.024(9) 0.008(9)
O11B 0.016(4) 0.043(6) 0.051(6) 0.009(4) 0.001(4) 0.016(5)
O7A 0.043(11) 0.056(13) 0.073(14) 0.001(9) 0.022(9) 0.000(10)
O7B 0.27(3) 0.065(13) 0.096(16) -0.036(17) -0.008(18) 0.009(11)

loop_
_atom_type_symbol
_atom_type_description
_atom_type_scat_dispersion_real
_atom_type_scat_dispersion_imag
_atom_type_scat_source
C C 0.0033 0.0016 'International Tables Vol C Tables 4.2.6.8 and 6.1.1.4'
H H 0.0000 0.0000 'International Tables Vol C Tables 4.2.6.8 and 6.1.1.4'
N N 0.0061 0.0033 'International Tables Vol C Tables 4.2.6.8 and 6.1.1.4'
O O 0.0106 0.0060 'International Tables Vol C Tables 4.2.6.8 and 6.1.1.4'
Cl Cl 0.1484 0.1585 'International Tables Vol C Tables 4.2.6.8 and 6.1.1.4'
Cu Cu 0.3201 1.2651 'International Tables Vol C Tables 4.2.6.8 and 6.1.1.4'

loop_
_geom_angle_atom_site_label_1
_geom_angle_atom_site_label_2
_geom_angle_atom_site_label_3
_geom_angle
O1 Cu1 N1 83.25(11)
O1 Cu1 N2 165.77(11)
O1 Cu1 N3 96.65(11)
N1 Cu1 N2 83.00(13)
N1 Cu1 N3 172.12(13)
N2 Cu1 N3 97.48(13)
O2 Cu2 O3 86.16(10)
O2 Cu2 N4 93.58(11)
O2 Cu2 N5 172.09(12)
O3 Cu2 N4 168.40(11)
O3 Cu2 N5 96.42(12)
N4 Cu2 N5 82.38(13)
O4 Cu2 O2 98.20(10)
O4 Cu2 O3 96.39(11)
O4 Cu2 N4 95.12(11)
O4 Cu2 N5 88.97(12)
C1 O1 Cu1 111.8(2)
C7 O2 Cu2 109.6(2)
C8 O3 Cu2 110.7(2)
Cu2 O4 H4A 122.8
Cu2 O4 H4B 111.8
H4A O4 H4B 110.4
C7 N1 C2 130.0(3)
C7 N1 Cu1 115.4(3)
C2 N1 Cu1 114.4(2)
C8 N2 C9 118.6(3)
C8 N2 Cu1 112.2(2)
C9 N2 Cu1 129.2(2)
C13B N3 C11B 114.7(10)
C12A N3 C13A 111.5(11)
C13B N3 C12B 105.8(12)
C11B N3 C12B 102.6(7)
C12A N3 C11A 110.8(6)
C13A N3 C11A 103.0(7)
C12A N3 Cu1 109.1(7)
C13B N3 Cu1 114.6(12)
C11B N3 Cu1 111.8(4)
C13A N3 Cu1 109.7(9)
C12B N3 Cu1 106.0(6)
C11A N3 Cu1 112.6(3)
C14 N4 C25 118.3(3)
C14 N4 Cu2 128.1(2)
C25 N4 Cu2 113.2(2)
C23 N5 C24 119.3(4)
C23 N5 Cu2 126.9(3)
C24 N5 Cu2 113.0(3)
O1 C1 C6 123.5(3)
O1 C1 C2 118.8(3)
C6 C1 C2 117.6(3)
C3 C2 N1 127.9(3)
C3 C2 C1 121.2(3)
N1 C2 C1 110.9(3)
C2 C3 C4 119.8(3)
C2 C3 H3 120.1
C4 C3 H3 120.1
C3 C4 C5 119.4(4)
C3 C4 H4 120.3
C5 C4 H4 120.3
C6 C5 C4 121.2(4)
C6 C5 H5 119.4
C4 C5 H5 119.4
C5 C6 C1 120.7(4)
C5 C6 H6 119.7
C1 C6 H6 119.7
O2 C7 N1 129.3(4)
O2 C7 C8 117.3(3)
N1 C7 C8 113.4(3)
O3 C8 N2 128.1(3)
O3 C8 C7 116.0(3)
N2 C8 C7 115.8(3)
N2 C9 C10B 110.6(5)
N2 C9 C10A 110.5(4)
N2 C9 H9A 109.6
C10A C9 H9A 109.6
N2 C9 H9B 109.6
C10A C9 H9B 109.6
H9A C9 H9B 108.1
N2 C9 H9C 109.6
C10B C9 H9C 109.9
N2 C9 H9D 109.6
C10B C9 H9D 109.0
H9C C9 H9D 108.1
C11A C10A C9 112.8(6)
C11A C10A H10A 109.0
C9 C10A H10A 109.0
C11A C10A H10B 109.0
C9 C10A H10B 109.0
H10A C10A H10B 107.8
N3 C11A C10A 114.8(6)
N3 C11A H11A 108.6
C10A C11A H11A 108.6
N3 C11A H11B 108.6
C10A C11A H11B 108.6
H11A C11A H11B 107.6
N3 C12A H12A 109.5
N3 C12A H12B 109.5
N3 C12A H12C 109.5
N3 C13A H13A 109.5
N3 C13A H13B 109.5
N3 C13A H13C 109.5
C9 C10B C11B 116.9(9)
C9 C10B H10C 108.1
C11B C10B H10C 108.1
C9 C10B H10D 108.1
C11B C10B H10D 108.1
H10C C10B H10D 107.3
N3 C11B C10B 112.7(9)
N3 C11B H11C 109.0
C10B C11B H11C 109.0
N3 C11B H11D 109.0
C10B C11B H11D 109.0
H11C C11B H11D 107.8
N3 C12B H12D 109.5
N3 C12B H12E 109.5
H12D C12B H12E 109.5
N3 C12B H12F 109.5
H12D C12B H12F 109.5
H12E C12B H12F 109.5
N3 C13B H13D 109.5
N3 C13B H13E 109.5
H13D C13B H13E 109.5
N3 C13B H13F 109.5
H13D C13B H13F 109.5
H13E C13B H13F 109.5
N4 C14 C15 123.0(3)
N4 C14 H14 118.5
C15 C14 H14 118.5
C14 C15 C16 118.7(4)
C14 C15 H15 120.6
C16 C15 H15 120.6
C17 C16 C15 118.9(4)
C17 C16 H16 120.6
C15 C16 H16 120.6
C16 C17 C25 118.8(3)
C16 C17 C18 121.7(3)
C25 C17 C18 119.5(3)
O5 C18 C17 121.8(4)
O5 C18 C19 120.6(3)
C17 C18 C19 117.6(3)
O6 C19 C20 121.7(4)
O6 C19 C18 119.4(4)
C20 C19 C18 118.9(3)
C21 C20 C24 118.3(4)
C21 C20 C19 122.5(4)
C24 C20 C19 119.2(4)
C22 C21 C20 118.9(4)
C22 C21 H21 120.5
C20 C21 H21 120.5
C21 C22 C23 119.2(4)
C21 C22 H22 120.4
C23 C22 H22 120.4
N5 C23 C22 122.1(4)
N5 C23 H23 119.0
C22 C23 H23 119.0
N5 C24 C20 122.1(4)
N5 C24 C25 115.7(3)
C20 C24 C25 122.1(3)
N4 C25 C17 122.2(3)
N4 C25 C24 115.2(3)
C17 C25 C24 122.5(3)
O10B Cl1 O9B 116.1(10)
O10A Cl1 O9A 110.6(4)
O10B Cl1 O8 113.3(6)
O9B Cl1 O8 104.8(5)
O10A Cl1 O8 114.2(3)
O9A Cl1 O8 107.0(3)
O10A Cl1 O11A 106.5(4)
O9A Cl1 O11A 107.2(4)
O8 Cl1 O11A 111.2(4)
O10B Cl1 O11B 105.7(7)
O9B Cl1 O11B 110.3(8)
O8 Cl1 O11B 106.4(4)
H7A O7A H7B 107.8
H7C O7B H7D 107.8

loop_
_geom_bond_atom_site_label_1
_geom_bond_atom_site_label_2
_geom_bond_distance
_geom_bond_publ_flag
Cu1 O1 1.950(3) y
Cu1 N1 1.932(3) y
Cu1 N2 1.982(3) y
Cu1 N3 2.013(3) y
Cu2 O2 1.952(3) y
Cu2 O3 1.947(3) y
Cu2 O4 2.213(3) y
Cu2 N4 1.989(3) y
Cu2 N5 1.991(3) y
O1 C1 1.347(4) ?
O2 C7 1.284(4) ?
O3 C8 1.280(4) ?
O4 H4A 0.8374 ?
O4 H4B 0.9146 ?
O5 C18 1.205(5) ?
O6 C19 1.211(5) ?
N1 C7 1.293(4) ?
N1 C2 1.405(5) ?
N2 C8 1.297(4) ?
N2 C9 1.463(5) ?
N3 C12A 1.465(8) ?
N3 C13B 1.470(9) ?
N3 C11B 1.470(10) ?
N3 C13A 1.480(8) ?
N3 C12B 1.487(9) ?
N3 C11A 1.511(6) ?
N4 C14 1.331(5) ?
N4 C25 1.349(4) ?
N5 C23 1.324(5) ?
N5 C24 1.345(5) ?
C1 C6 1.388(5) ?
C1 C2 1.423(5) ?
C2 C3 1.386(5) ?
C3 C4 1.387(6) ?
C3 H3 0.9300 ?
C4 C5 1.388(5) ?
C4 H4 0.9300 ?
C5 C6 1.385(6) ?
C5 H5 0.9300 ?
C6 H6 0.9300 ?
C7 C8 1.513(5) ?
C9 C10B 1.501(11) ?
C9 C10A 1.532(8) ?
C9 H9A 0.9700 ?
C9 H9B 0.9700 ?
C9 H9C 0.9700 ?
C9 H9D 0.9700 ?
C10A C11A 1.519(7) ?
C10A H10A 0.9700 ?
C10A H10B 0.9700 ?
C11A H11A 0.9700 ?
C11A H11B 0.9700 ?
C12A H12A 0.9600 ?
C12A H12B 0.9600 ?
C12A H12C 0.9600 ?
C13A H13A 0.9600 ?
C13A H13B 0.9600 ?
C13A H13C 0.9600 ?
C10B C11B 1.522(9) ?
C10B H10C 0.9700 ?
C10B H10D 0.9700 ?
C11B H11C 0.9700 ?
C11B H11D 0.9700 ?
C12B H12D 0.9600 ?
C12B H12E 0.9600 ?
C12B H12F 0.9600 ?
C13B H13D 0.9600 ?
C13B H13E 0.9600 ?
C13B H13F 0.9600 ?
C14 C15 1.385(5) ?
C14 H14 0.9300 ?
C15 C16 1.386(5) ?
C15 H15 0.9300 ?
C16 C17 1.386(5) ?
C16 H16 0.9300 ?
C17 C25 1.390(5) ?
C17 C18 1.491(5) ?
C18 C19 1.541(6) ?
C19 C20 1.484(6) ?
C20 C21 1.391(6) ?
C20 C24 1.391(5) ?
C21 C22 1.384(7) ?
C21 H21 0.9300 ?
C22 C23 1.388(6) ?
C22 H22 0.9300 ?
C23 H23 0.9300 ?
C24 C25 1.463(5) ?
Cl1 O10B 1.383(5) ?
Cl1 O9B 1.401(5) ?
Cl1 O10A 1.411(6) ?
Cl1 O9A 1.413(5) ?
Cl1 O8 1.419(3) ?
Cl1 O11A 1.429(4) ?
Cl1 O11B 1.432(5) ?
O7A H7A 0.8596 ?
O7A H7B 0.8602 ?
O7B H7C 0.8602 ?
O7B H7D 0.8603 ?

loop_
_geom_hbond_atom_site_label_D
_geom_hbond_atom_site_label_H
_geom_hbond_atom_site_label_A
_geom_hbond_site_symmetry_A
_geom_hbond_distance_DH
_geom_hbond_distance_HA
_geom_hbond_distance_DA
_geom_hbond_angle_DHA
_geom_hbond_publ_flag
O4 H4A O1 3_665 0.84 1.89 2.666(3) 153.2 y
O4 H4B O10B . 0.91 1.93 2.740(8) 146.3 y
O4 H4B O11A . 0.91 2.10 3.009(7) 170.9 y
O7A H7A O3 . 0.86 2.51 3.27(2) 147.4 y
O7B H7D O5 2 0.86 2.51 3.305(18) 153.4 y
C3 H3 O8 4_565 0.93 2.52 3.193(5) 129.7 y
C15 H15 O9A 4_565 0.93 2.55 3.335(7) 142.1 y
C15 H15 O11B 4_565 0.93 2.49 3.384(10) 161.6 y
C16 H16 O6 4_565 0.93 2.54 3.195(5) 127.6 y
C10A H10A O6 2 0.97 2.44 3.202(9) 135.0 y
C11A H11A O4 2_655 0.97 2.54 3.409(7) 149.8 y
C13A H13B O4 3_665 0.96 2.49 3.382(16) 154.1 y
C21 H21 O10A 4_566 0.93 2.53 3.277(8) 137.8 y
C23 H23 O7A . 0.93 2.30 3.154(19) 151.9 y
C23 H23 O7B . 0.93 2.49 3.31(2) 147.4 y

loop_
_geom_torsion_atom_site_label_1
_geom_torsion_atom_site_label_2
_geom_torsion_atom_site_label_3
_geom_torsion_atom_site_label_4
_geom_torsion
N1 Cu1 O1 C1 7.0(2)
N2 Cu1 O1 C1 22.0(6)
N3 Cu1 O1 C1 -165.1(2)
O3 Cu2 O2 C7 4.6(2)
N4 Cu2 O2 C7 173.0(2)
O4 Cu2 O2 C7 -91.3(2)
O2 Cu2 O3 C8 -2.9(2)
N4 Cu2 O3 C8 -92.0(6)
N5 Cu2 O3 C8 -175.4(2)
O4 Cu2 O3 C8 94.9(2)
O1 Cu1 N1 C7 176.1(3)
N2 Cu1 N1 C7 -0.2(3)
O1 Cu1 N1 C2 -7.7(2)
N2 Cu1 N1 C2 176.0(2)
N1 Cu1 N2 C8 2.7(2)
O1 Cu1 N2 C8 -12.3(6)
N3 Cu1 N2 C8 174.8(2)
N1 Cu1 N2 C9 -177.8(3)
O1 Cu1 N2 C9 167.2(4)
N3 Cu1 N2 C9 -5.7(3)
O1 Cu1 N3 C12A 76.8(6)
N2 Cu1 N3 C12A -105.0(6)
O1 Cu1 N3 C13B -64.5(10)
N2 Cu1 N3 C13B 113.8(10)
O1 Cu1 N3 C11B 162.9(5)
N2 Cu1 N3 C11B -18.9(6)
O1 Cu1 N3 C13A -45.6(9)
N2 Cu1 N3 C13A 132.6(9)
O1 Cu1 N3 C12B 51.8(6)
N2 Cu1 N3 C12B -129.9(6)
O1 Cu1 N3 C11A -159.7(4)
N2 Cu1 N3 C11A 18.6(4)
O3 Cu2 N4 C14 96.8(6)
O2 Cu2 N4 C14 8.5(3)
N5 Cu2 N4 C14 -178.4(3)
O4 Cu2 N4 C14 -90.1(3)
O3 Cu2 N4 C25 -90.1(6)
O2 Cu2 N4 C25 -178.5(2)
N5 Cu2 N4 C25 -5.3(2)
O4 Cu2 N4 C25 83.0(2)
O3 Cu2 N5 C23 -15.8(4)
N4 Cu2 N5 C23 175.8(4)
O4 Cu2 N5 C23 80.5(4)
O3 Cu2 N5 C24 174.7(3)
N4 Cu2 N5 C24 6.4(3)
O4 Cu2 N5 C24 -88.9(3)
Cu1 O1 C1 C6 175.6(3)
Cu1 O1 C1 C2 -5.4(4)
C7 N1 C2 C3 3.4(6)
Cu1 N1 C2 C3 -172.1(3)
C7 N1 C2 C1 -177.8(3)
Cu1 N1 C2 C1 6.6(4)
O1 C1 C2 C3 178.2(3)
C6 C1 C2 C3 -2.8(5)
O1 C1 C2 N1 -0.7(4)
C6 C1 C2 N1 178.3(3)
N1 C2 C3 C4 179.7(3)
C1 C2 C3 C4 1.0(5)
C2 C3 C4 C5 1.0(6)
C3 C4 C5 C6 -1.2(6)
C4 C5 C6 C1 -0.6(6)
O1 C1 C6 C5 -178.5(3)
C2 C1 C6 C5 2.6(5)
Cu2 O2 C7 N1 176.7(3)
Cu2 O2 C7 C8 -5.4(4)
C2 N1 C7 O2 0.5(6)
Cu1 N1 C7 O2 176.1(3)
C2 N1 C7 C8 -177.5(3)
Cu1 N1 C7 C8 -1.9(4)
Cu2 O3 C8 N2 177.6(3)
Cu2 O3 C8 C7 0.8(4)
C9 N2 C8 O3 -0.8(6)
Cu1 N2 C8 O3 178.8(3)
C9 N2 C8 C7 176.0(3)
Cu1 N2 C8 C7 -4.4(4)
O2 C7 C8 O3 3.3(5)
N1 C7 C8 O3 -178.5(3)
O2 C7 C8 N2 -174.0(3)
N1 C7 C8 N2 4.3(4)
C8 N2 C9 C10B 172.0(6)
Cu1 N2 C9 C10B -7.5(7)
C8 N2 C9 C10A -156.4(5)
Cu1 N2 C9 C10A 24.1(6)
N2 C9 C10A C11A -58.1(8)
C12A N3 C11A C10A 67.3(10)
C13A N3 C11A C10A -173.3(12)
Cu1 N3 C11A C10A -55.2(7)
C9 C10A C11A N3 80.9(9)
N2 C9 C10B C11B 48.9(12)
C13B N3 C11B C10B -74.4(16)
C12B N3 C11B C10B 171.4(11)
Cu1 N3 C11B C10B 58.2(11)
C9 C10B C11B N3 -82.3(14)
C25 N4 C14 C15 -0.3(5)
Cu2 N4 C14 C15 172.5(3)
N4 C14 C15 C16 0.0(6)
C14 C15 C16 C17 0.6(5)
C15 C16 C17 C25 -0.8(5)
C15 C16 C17 C18 -179.4(3)
C16 C17 C18 O5 -6.4(6)
C25 C17 C18 O5 175.0(3)
C16 C17 C18 C19 174.4(3)
C25 C17 C18 C19 -4.2(5)
O5 C18 C19 O6 5.9(6)
C17 C18 C19 O6 -174.9(3)
O5 C18 C19 C20 -176.5(3)
C17 C18 C19 C20 2.7(5)
O6 C19 C20 C21 0.5(6)
C18 C19 C20 C21 -177.1(4)
O6 C19 C20 C24 178.4(4)
C18 C19 C20 C24 0.8(5)
C24 C20 C21 C22 1.6(6)
C19 C20 C21 C22 179.5(4)
C20 C21 C22 C23 0.6(7)
C24 N5 C23 C22 1.4(7)
Cu2 N5 C23 C22 -167.4(4)
C21 C22 C23 N5 -2.2(8)
C23 N5 C24 C20 0.9(6)
Cu2 N5 C24 C20 171.2(3)
C23 N5 C24 C25 -176.6(4)
Cu2 N5 C24 C25 -6.3(4)
C21 C20 C24 N5 -2.4(6)
C19 C20 C24 N5 179.6(3)
C21 C20 C24 C25 175.0(4)
C19 C20 C24 C25 -3.0(5)
C14 N4 C25 C17 0.0(5)
Cu2 N4 C25 C17 -173.8(3)
C14 N4 C25 C24 177.2(3)
Cu2 N4 C25 C24 3.4(4)
C16 C17 C25 N4 0.5(5)
C18 C17 C25 N4 179.1(3)
C16 C17 C25 C24 -176.4(3)
C18 C17 C25 C24 2.2(5)
N5 C24 C25 N4 2.0(5)
C20 C24 C25 N4 -175.6(3)
N5 C24 C25 C17 179.2(3)
C20 C24 C25 C17 1.6(5)
